data_9017609
loop_
_publ_author_name
'Ballirano, P.'
'Cametti, G.'

_publ_section_title
;
 Crystal chemical and structural investigation of levyne-Na
;
_journal_name_full 'Mineralogical Magazine'
_journal_page_first 2887
_journal_page_last 2899
_journal_volume 77
_journal_year 2013
_chemical_compound_source 'Dunseverick, Antrim, Northern Ireland, UK'
_chemical_formula_sum 'Al5.88 Ca1.52 H33.456 K0.44 Na1.708 O52.728 Si12.12 Sr0.04'
_chemical_name_mineral Levyne-Na
_space_group_IT_number 166
_space_group_name_Hall '-R 3 2"'
_space_group_name_H-M_alt 'R -3 m :H'
_symmetry_space_group_name_H-M 'R -3 m :H'
_cell_angle_alpha 90
_cell_angle_beta 90
_cell_angle_gamma 120
_cell_formula_units_Z 3
_cell_length_a 13.43259
_cell_length_b 13.43259
_cell_length_c 22.67725
_cell_volume 3543.566
_database_code_amcsd 0019981
_exptl_crystal_density_diffrn 2.105
_cod_data_source_file inputs/fixed/downloads/18/18515.cif
_cod_data_source_block 18515
_cod_original_sg_symbol_H-M 'R -3 m'
_cod_original_formula_sum 'Ca1.52 Sr.04 Na1.708 K.44 (Si12.12 Al5.88) O52.728 H33.456'
_cod_database_code 9017609

loop_
_space_group_symop_operation_xyz
x,y,z
2/3+x,1/3+y,1/3+z
1/3+x,2/3+y,2/3+z
x,x-y,z
2/3+x,1/3+x-y,1/3+z
1/3+x,2/3+x-y,2/3+z
y,x,-z
2/3+y,1/3+x,1/3-z
1/3+y,2/3+x,2/3-z
-x+y,y,z
2/3-x+y,1/3+y,1/3+z
1/3-x+y,2/3+y,2/3+z
-x,-x+y,-z
2/3-x,1/3-x+y,1/3-z
1/3-x,2/3-x+y,2/3-z
-y,-x,z
2/3-y,1/3-x,1/3+z
1/3-y,2/3-x,2/3+z
x-y,-y,-z
2/3+x-y,1/3-y,1/3-z
1/3+x-y,2/3-y,2/3-z
y,-x+y,-z
2/3+y,1/3-x+y,1/3-z
1/3+y,2/3-x+y,2/3-z
-x+y,-x,z
2/3-x+y,1/3-x,1/3+z
1/3-x+y,2/3-x,2/3+z
-x,-y,-z
2/3-x,1/3-y,1/3-z
1/3-x,2/3-y,2/3-z
-y,x-y,z
2/3-y,1/3+x-y,1/3+z
1/3-y,2/3+x-y,2/3+z
x-y,x,-z
2/3+x-y,1/3+x,1/3-z
1/3+x-y,2/3+x,2/3-z

loop_
_atom_site_label
_atom_site_fract_x
_atom_site_fract_y
_atom_site_fract_z
_atom_site_occupancy
_atom_site_U_iso_or_equiv
_atom_site_type_symbol
_atom_site_attached_hydrogens
Ca1 0.00000 0.00000 0.14410 0.76000 0.08080 Ca 0
Sr1 0.00000 0.00000 0.14410 0.02000 0.08080 Sr 0
Na1 0.00000 0.00000 0.14410 0.22000 0.08080 Na 0
Na3 0.00000 0.00000 0.38180 0.38000 0.08080 Na 0
K4 0.00000 0.00000 0.42720 0.22000 0.08080 K 0
Na4 0.00000 0.00000 0.42720 0.10000 0.08080 Na 0
Na5 0.00000 0.00000 0.50000 0.30800 0.08080 Na 0
SiT1 0.00040 0.23060 0.07061 0.63000 0.01400 Si 0
AlT1 0.00040 0.23060 0.07061 0.37000 0.01400 Al 0
SiT2 0.23960 0.00000 0.50000 0.76000 0.01040 Si 0
AlT2 0.23960 0.00000 0.50000 0.24000 0.01040 Al 0
O1 0.03640 0.35100 0.10556 1.00000 0.01520 O 0
O2 0.09110 0.18210 0.08540 1.00000 0.01200 O 0
O3 0.12980 0.25950 -0.09250 1.00000 0.02500 O 0
O4 0.26340 0.00000 0.00000 1.00000 0.02300 O 0
O5 0.22010 0.44020 0.18050 1.00000 0.02900 O 0
Wat1 0.16000 0.08000 0.21500 0.91500 0.08080 O 2
Wat2 0.13690 0.27370 0.26460 0.45600 0.08080 O 2
Wat3 0.15800 0.07900 0.36040 0.27600 0.08080 O 2
Wat4 0.13550 0.27110 0.36100 0.47100 0.08080 O 2
Wat5 0.15500 0.15070 0.31780 0.33500 0.08080 O 2

loop_
_cod_changelog_entry_id
_cod_changelog_entry_author
_cod_changelog_entry_date
_cod_changelog_entry_text
1
;cod-tools version 3.8.0
Id: cif_guess_AMCSD_atom_types 9574 2023-05-10 09:00:05Z saulius
;
2023-05-10T18:58:25+03:00
;Derived atom types and hydrogen counts
from atom names that follow the AMCSD naming convention
(Wat == water, O-H == hydroxyl).
;

loop_
_cod_related_entry_id
_cod_related_entry_database
_cod_related_entry_code
1 AMCSD 0019981
